data_7150317
loop_
_publ_author_name
'Reisinger, Ales'
'Bernhardt, Paul V.'
'Wentrup, Curt'

_publ_section_title
;
 Synthesis of 1,3-diazepines and ring contraction to cyanopyrroles.
;
_journal_issue 2
_journal_name_full 'Organic &amp; biomolecular chemistry'
_journal_page_first 246
_journal_page_last 256
_journal_paper_doi 10.1039/b311247k
_journal_volume 2
_journal_year 2004
_chemical_compound_source 'synthesis as described'
_chemical_formula_moiety 'C10 H17 N3 O1'
_chemical_formula_structural 'C10 H17 N3 O'
_chemical_formula_sum 'C10 H17 N3 O'
_chemical_formula_weight 195.27
_space_group_IT_number 14
_symmetry_cell_setting monoclinic
_symmetry_Int_Tables_number 14
_symmetry_space_group_name_Hall '-P 2yab'
_symmetry_space_group_name_H-M 'P 1 21/a 1'
_atom_sites_solution_hydrogens geom
_atom_sites_solution_primary direct
_atom_sites_solution_secondary difmap
_audit_conform_dict_location ftp://ftp.iucr.org/cifdics/cif_core.dic
_audit_conform_dict_name cif_core.dic
_audit_conform_dict_version 2.1
_audit_creation_date 2003-08-20T15:26:43-00:00
_audit_creation_method 'WinGX routine CIF_UPDATE'
_cell_angle_alpha 90
_cell_angle_beta 107.343(9)
_cell_angle_gamma 90
_cell_formula_units_Z 4
_cell_length_a 11.185(2)
_cell_length_b 8.1266(4)
_cell_length_c 12.711(3)
_cell_measurement_reflns_used 25
_cell_measurement_temperature 296(2)
_cell_measurement_theta_max 14.234
_cell_measurement_theta_min 10.102
_cell_measurement_wavelength 0.71073
_cell_volume 1102.9(3)
_computing_cell_refinement 'CAD4 Express (Enraf Nonius, 1994)'
_computing_data_collection 'CAD4 Express (Enraf Nonius, 1994)'
_computing_data_reduction 'XCAD4 (Harms & Wocadlo, 1995)'
_computing_molecular_graphics 'Ortep-3 for Windows (Farrugia, 1997)'
_computing_publication_material 'WinGX publication routines (Farrugia, 1999)'
_computing_structure_refinement 'SHELXL-97 (Sheldrick, 1997)'
_diffrn_ambient_temperature 296(2)
_diffrn_detector 'scintillation LiI'
_diffrn_detector_dtime 1.195
_diffrn_measured_fraction_theta_full 1
_diffrn_measured_fraction_theta_max 1
_diffrn_measurement_device '\k-geometry diffractometer'
_diffrn_measurement_device_type 'Enraf Nonius TurboCAD4'
_diffrn_measurement_method 'non-profiled omega/2theta scans'
_diffrn_orient_matrix_type
;
x-axis points to radiation source
the matrix is specified in reciprocal space
;
_diffrn_orient_matrix_UB_11 0.74943E-1
_diffrn_orient_matrix_UB_12 0.16684E-1
_diffrn_orient_matrix_UB_13 0.65596E-1
_diffrn_orient_matrix_UB_21 -0.54992E-1
_diffrn_orient_matrix_UB_22 -0.2482E-2
_diffrn_orient_matrix_UB_23 0.49255E-1
_diffrn_orient_matrix_UB_31 0.11429E-1
_diffrn_orient_matrix_UB_32 -0.12194
_diffrn_orient_matrix_UB_33 0.7929E-2
_diffrn_radiation_monochromator graphite
_diffrn_radiation_probe x-ray
_diffrn_radiation_type MoK\a
_diffrn_radiation_wavelength 0.71073
_diffrn_reflns_av_R_equivalents 0.002
_diffrn_reflns_av_unetI/netI 0.0132
_diffrn_reflns_limit_h_max 13
_diffrn_reflns_limit_h_min 0
_diffrn_reflns_limit_k_max 9
_diffrn_reflns_limit_k_min 0
_diffrn_reflns_limit_l_max 14
_diffrn_reflns_limit_l_min -15
_diffrn_reflns_number 3648
_diffrn_reflns_theta_full 24.97
_diffrn_reflns_theta_max 24.97
_diffrn_reflns_theta_min 1.68
_diffrn_source 'Enraf Nonius FR590'
_diffrn_standards_decay_% 2
_diffrn_standards_interval_time 120
_diffrn_standards_number 3
_exptl_absorpt_coefficient_mu 0.079
_exptl_absorpt_correction_T_max 0.9991
_exptl_absorpt_correction_T_min 0.9343
_exptl_absorpt_correction_type psi-scan
_exptl_absorpt_process_details
;
North A.C.T., Phillips D.C. & Mathews F.S. (1968) Acta. Cryst. A24, 351
Number of psi-scan sets used was   1
Theta correction was applied.
Averaged transmission function was used.
No Fourier smoothing was applied.
;
_exptl_crystal_colour colourless
_exptl_crystal_density_diffrn 1.176
_exptl_crystal_density_method 'not measured'
_exptl_crystal_description prism
_exptl_crystal_F_000 424
_exptl_crystal_size_max 0.5
_exptl_crystal_size_mid 0.5
_exptl_crystal_size_min 0.17
_refine_diff_density_max 0.206
_refine_diff_density_min -0.164
_refine_diff_density_rms 0.036
_refine_ls_extinction_method none
_refine_ls_goodness_of_fit_ref 1.065
_refine_ls_hydrogen_treatment constr
_refine_ls_matrix_type full
_refine_ls_number_parameters 131
_refine_ls_number_reflns 1939
_refine_ls_number_restraints 0
_refine_ls_restrained_S_all 1.065
_refine_ls_R_factor_all 0.0581
_refine_ls_R_factor_gt 0.0414
_refine_ls_shift/su_max 0
_refine_ls_shift/su_mean 0
_refine_ls_structure_factor_coef Fsqd
_refine_ls_weighting_details 'calc w=1/[\s^2^(Fo^2^)+(0.0559P)^2^+0.3197P] where P=(Fo^2^+2Fc^2^)/3'
_refine_ls_weighting_scheme calc
_refine_ls_wR_factor_gt 0.1066
_refine_ls_wR_factor_ref 0.1191
_reflns_number_gt 1510
_reflns_number_total 1939
_reflns_threshold_expression >2sigma(I)
_cod_data_source_file b311247k.txt
_cod_data_source_block 1411ar1
_cod_original_sg_symbol_H-M 'P 21/a'
_cod_database_code 7150317
_exptl_absorpt_factor_mur 0
_exptl_absorpt_correction_t_ave 0.9678
_diffrn_standards_decay_corr_max 1.03
_diffrn_standards_decay_corr_min 0.968

loop_
_symmetry_equiv_pos_as_xyz
'x, y, z'
'-x+1/2, y+1/2, -z'
'-x, -y, -z'
'x-1/2, -y-1/2, z'

loop_
_atom_site_label
_atom_site_type_symbol
_atom_site_fract_x
_atom_site_fract_y
_atom_site_fract_z
_atom_site_U_iso_or_equiv
_atom_site_adp_type
_atom_site_occupancy
_atom_site_symmetry_multiplicity
_atom_site_calc_flag
_atom_site_refinement_flags
_atom_site_disorder_assembly
_atom_site_disorder_group
N1 N 0.69003(14) -0.15250(17) 0.66573(12) 0.0502(4) Uani 1 1 d . . .
C2 C 0.70742(15) -0.0433(2) 0.74234(13) 0.0442(4) Uani 1 1 d . . .
N3 N 0.70294(13) -0.05194(18) 0.84807(11) 0.0483(4) Uani 1 1 d . . .
C4 C 0.61491(16) -0.1355(2) 0.87250(13) 0.0450(4) Uani 1 1 d . . .
C5 C 0.50634(16) -0.2016(2) 0.78207(15) 0.0568(5) Uani 1 1 d . . .
H5A H 0.4415 -0.2422 0.8118 0.068 Uiso 1 1 calc R . .
H5B H 0.4709 -0.1164 0.7283 0.068 Uiso 1 1 calc R . .
C6 C 0.55796(19) -0.3380(2) 0.73042(16) 0.0594(5) Uani 1 1 d . . .
H6 H 0.5309 -0.4455 0.7342 0.071 Uiso 1 1 calc R . .
C7 C 0.64247(19) -0.3060(2) 0.67911(16) 0.0574(5) Uani 1 1 d . . .
H7 H 0.6729 -0.3953 0.6491 0.069 Uiso 1 1 calc R . .
O8 O 0.75354(12) 0.10616(15) 0.72620(9) 0.0543(4) Uani 1 1 d . . .
C9 C 0.77388(16) 0.1418(2) 0.62104(13) 0.0476(4) Uani 1 1 d . . .
H9 H 0.8083 0.0446 0.5948 0.057 Uiso 1 1 calc R . .
C10 C 0.86856(19) 0.2787(3) 0.64398(17) 0.0617(5) Uani 1 1 d . . .
H10A H 0.9445 0.2425 0.697 0.093 Uiso 1 1 calc R . .
H10B H 0.8359 0.3722 0.6726 0.093 Uiso 1 1 calc R . .
H10C H 0.8857 0.309 0.5769 0.093 Uiso 1 1 calc R . .
C11 C 0.65315(18) 0.1914(3) 0.53759(16) 0.0625(5) Uani 1 1 d . . .
H11A H 0.595 0.1014 0.5252 0.094 Uiso 1 1 calc R . .
H11B H 0.6688 0.2199 0.4696 0.094 Uiso 1 1 calc R . .
H11C H 0.6185 0.2847 0.5646 0.094 Uiso 1 1 calc R . .
N12 N 0.62423(14) -0.16224(19) 0.97870(12) 0.0533(4) Uani 1 1 d . . .
C13 C 0.73169(19) -0.1009(3) 1.06516(15) 0.0633(5) Uani 1 1 d . . .
H13A H 0.7036 -0.0282 1.1124 0.095 Uiso 1 1 calc R . .
H13B H 0.7863 -0.0423 1.0326 0.095 Uiso 1 1 calc R . .
H13C H 0.7761 -0.1917 1.1075 0.095 Uiso 1 1 calc R . .
C14 C 0.53379(19) -0.2532(3) 1.01747(18) 0.0673(6) Uani 1 1 d . . .
H14A H 0.577 -0.3298 1.0734 0.101 Uiso 1 1 calc R . .
H14B H 0.4781 -0.3121 0.957 0.101 Uiso 1 1 calc R . .
H14C H 0.4864 -0.178 1.0476 0.101 Uiso 1 1 calc R . .

loop_
_atom_site_aniso_label
_atom_site_aniso_U_11
_atom_site_aniso_U_22
_atom_site_aniso_U_33
_atom_site_aniso_U_23
_atom_site_aniso_U_13
_atom_site_aniso_U_12
N1 0.0635(9) 0.0380(8) 0.0472(8) -0.0042(6) 0.0133(7) -0.0003(7)
C2 0.0496(9) 0.0394(9) 0.0409(9) 0.0021(7) 0.0093(7) -0.0042(7)
N3 0.0596(9) 0.0456(8) 0.0380(7) 0.0002(6) 0.0119(6) -0.0127(7)
C4 0.0511(9) 0.0366(9) 0.0447(9) 0.0043(7) 0.0103(7) -0.0002(7)
C5 0.0466(10) 0.0599(12) 0.0567(11) 0.0075(9) 0.0045(8) -0.0052(9)
C6 0.0660(12) 0.0402(10) 0.0582(11) 0.0032(8) -0.0024(9) -0.0126(9)
C7 0.0709(12) 0.0348(9) 0.0582(11) -0.0047(8) 0.0070(10) 0.0042(9)
O8 0.0812(9) 0.0440(7) 0.0422(6) -0.0043(5) 0.0252(6) -0.0167(6)
C9 0.0594(10) 0.0467(10) 0.0416(9) 0.0006(7) 0.0225(8) -0.0022(8)
C10 0.0632(12) 0.0614(12) 0.0648(12) 0.0070(10) 0.0254(10) -0.0091(10)
C11 0.0633(12) 0.0663(13) 0.0574(11) 0.0070(10) 0.0174(9) -0.0023(10)
N12 0.0596(9) 0.0538(9) 0.0478(8) 0.0067(7) 0.0181(7) -0.0106(7)
C13 0.0711(12) 0.0762(14) 0.0412(9) 0.0010(9) 0.0145(9) -0.0111(11)
C14 0.0698(13) 0.0687(14) 0.0694(13) 0.0143(10) 0.0298(11) -0.0078(10)

loop_
_atom_type_symbol
_atom_type_description
_atom_type_scat_dispersion_real
_atom_type_scat_dispersion_imag
_atom_type_scat_source
C C 0.0033 0.0016 'International Tables Vol C Tables 4.2.6.8 and 6.1.1.4'
H H 0 0 'International Tables Vol C Tables 4.2.6.8 and 6.1.1.4'
N N 0.0061 0.0033 'International Tables Vol C Tables 4.2.6.8 and 6.1.1.4'
O O 0.0106 0.006 'International Tables Vol C Tables 4.2.6.8 and 6.1.1.4'

loop_
_geom_angle_atom_site_label_1
_geom_angle_atom_site_label_2
_geom_angle_atom_site_label_3
_geom_angle
_geom_angle_site_symmetry_1
_geom_angle_site_symmetry_3
_geom_angle_publ_flag
C2 N1 C7 120.26(16) . . ?
N1 C2 O8 118.68(15) . . ?
N1 C2 N3 131.99(16) . . ?
O8 C2 N3 108.79(13) . . ?
C4 N3 C2 120.87(14) . . ?
N3 C4 N12 119.05(15) . . ?
N3 C4 C5 119.91(15) . . ?
N12 C4 C5 121.03(16) . . ?
C6 C5 C4 105.82(15) . . ?
C7 C6 C5 119.87(17) . . ?
C6 C7 N1 126.39(18) . . ?
C2 O8 C9 119.25(13) . . ?
O8 C9 C11 110.45(14) . . ?
O8 C9 C10 105.32(14) . . ?
C11 C9 C10 111.79(16) . . ?
C4 N12 C14 124.84(16) . . ?
C4 N12 C13 120.29(15) . . ?
C14 N12 C13 114.86(15) . . ?

loop_
_geom_bond_atom_site_label_1
_geom_bond_atom_site_label_2
_geom_bond_distance
_geom_bond_site_symmetry_2
_geom_bond_publ_flag
N1 C2 1.288(2) . ?
N1 C7 1.387(2) . ?
C2 O8 1.359(2) . ?
C2 N3 1.362(2) . ?
N3 C4 1.307(2) . ?
C4 N12 1.340(2) . ?
C4 C5 1.501(2) . ?
C5 C6 1.490(3) . ?
C6 C7 1.324(3) . ?
O8 C9 1.4504(19) . ?
C9 C11 1.502(3) . ?
C9 C10 1.503(3) . ?
N12 C14 1.453(2) . ?
N12 C13 1.454(2) . ?

loop_
_cod_related_entry_id
_cod_related_entry_database
_cod_related_entry_code
1 ChemSpider 9644462
